data_4109086
loop_
_publ_author_name
'Hiroshi Naka'
'Masanobu Uchiyama'
'Yotaro Matsumoto'
'Andrew E. H. Wheatley'
'Mary McPartlin'
'James V. Morey'
'Yoshinori Kondo'

_publ_section_title
;
 An Aluminum Ate Base: Its Design, Structure, Function, and Reaction
 Mechanism
;
_journal_name_full 'Journal of the American Chemical Society'
_journal_page_first 1921
_journal_page_last 1930
_journal_paper_doi 10.1021/ja064601n
_journal_volume 129
_journal_year 2007
_chemical_formula_sum 'C12 H27 Al Li N'
_chemical_formula_weight 219.27
_chemical_name_systematic
; 
 ? 
;
_space_group_IT_number 19
_symmetry_cell_setting orthorhombic
_symmetry_space_group_name_Hall 'P 2ac 2ab'
_symmetry_space_group_name_H-M 'P 21 21 21'
_atom_sites_solution_hydrogens geom
_atom_sites_solution_primary direct
_atom_sites_solution_secondary difmap
_audit_creation_method SHELXL-97
_cell_angle_alpha 90.00
_cell_angle_beta 90.00
_cell_angle_gamma 90.00
_cell_formula_units_Z 12
_cell_length_a 7.912(4)
_cell_length_b 15.001(8)
_cell_length_c 36.97(2)
_cell_measurement_reflns_used 6500
_cell_measurement_temperature 180(2)
_cell_measurement_theta_max 24.43
_cell_measurement_theta_min 2.14
_cell_volume 4388(4)
_computing_cell_refinement 'Stoe control program'
_computing_data_collection 'Stoe control program'
_computing_data_reduction 'Stoe control program'
_computing_publication_material 'SHELXL-97 (Sheldrick 1997)'
_computing_structure_refinement 'SHELXL-97 (Sheldrick 1997)'
_computing_structure_solution 'SHELXS (Sheldrick 1990)'
_diffrn_ambient_temperature 180(2)
_diffrn_measured_fraction_theta_full 0.986
_diffrn_measured_fraction_theta_max 0.986
_diffrn_measurement_device_type 'Stoe 4-circle'
_diffrn_measurement_method omega/theta
_diffrn_radiation_monochromator graphite
_diffrn_radiation_source 'fine-focus sealed tube'
_diffrn_radiation_type MoK\a
_diffrn_radiation_wavelength 0.71073
_diffrn_reflns_av_R_equivalents 0.1252
_diffrn_reflns_av_sigmaI/netI 0.0446
_diffrn_reflns_limit_h_max 8
_diffrn_reflns_limit_h_min -4
_diffrn_reflns_limit_k_max 16
_diffrn_reflns_limit_k_min -16
_diffrn_reflns_limit_l_max 40
_diffrn_reflns_limit_l_min -40
_diffrn_reflns_number 6141
_diffrn_reflns_theta_full 23.00
_diffrn_reflns_theta_max 23.00
_diffrn_reflns_theta_min 3.57
_diffrn_standards_decay_% 0.0
_diffrn_standards_interval_count 97
_diffrn_standards_number 3
_exptl_absorpt_coefficient_mu 0.111
_exptl_absorpt_correction_T_max 0.9871
_exptl_absorpt_correction_T_min 0.9520
_exptl_absorpt_correction_type psi-scans
_exptl_absorpt_process_details
;
 psi-scans
 EMPABS (G.M. Sheldrick 1986)
;
_exptl_crystal_colour Colourless
_exptl_crystal_density_diffrn 0.996
_exptl_crystal_description Block
_exptl_crystal_F_000 1464
_exptl_crystal_size_max 0.50
_exptl_crystal_size_mid 0.40
_exptl_crystal_size_min 0.20
_refine_diff_density_max 0.510
_refine_diff_density_min -0.572
_refine_diff_density_rms 0.055
_refine_ls_abs_structure_details 'Flack H D (1983), Acta Cryst. A39, 876-881'
_refine_ls_abs_structure_Flack -0.4(3)
_refine_ls_extinction_method none
_refine_ls_goodness_of_fit_ref 1.038
_refine_ls_hydrogen_treatment constr
_refine_ls_matrix_type full
_refine_ls_number_parameters 406
_refine_ls_number_reflns 5196
_refine_ls_number_restraints 0
_refine_ls_restrained_S_all 1.038
_refine_ls_R_factor_all 0.0806
_refine_ls_R_factor_gt 0.0765
_refine_ls_shift/su_max 0.001
_refine_ls_shift/su_mean 0.000
_refine_ls_structure_factor_coef Fsqd
_refine_ls_weighting_details 'calc w=1/[\s^2^(Fo^2^)+(0.1771P)^2^+0.4473P] where P=(Fo^2^+2Fc^2^)/3'
_refine_ls_weighting_scheme calc
_refine_ls_wR_factor_gt 0.1985
_refine_ls_wR_factor_ref 0.2052
_reflns_number_gt 4795
_reflns_number_total 5196
_reflns_threshold_expression >2sigma(I)
_cod_data_source_file ja064601nsi20060629_011853.cif
_cod_data_source_block compound1a
_cod_database_code 4109086

loop_
_symmetry_equiv_pos_as_xyz
'x, y, z'
'-x+1/2, -y, z+1/2'
'-x, y+1/2, -z+1/2'
'x+1/2, -y+1/2, -z'

loop_
_atom_site_label
_atom_site_type_symbol
_atom_site_fract_x
_atom_site_fract_y
_atom_site_fract_z
_atom_site_U_iso_or_equiv
_atom_site_adp_type
_atom_site_occupancy
_atom_site_symmetry_multiplicity
_atom_site_calc_flag
_atom_site_refinement_flags
_atom_site_disorder_assembly
_atom_site_disorder_group
Al1 Al 0.62752(18) 0.12820(8) 0.17610(3) 0.0324(4) Uani 1 1 d . . .
N1 N 0.5047(5) 0.0549(2) 0.21062(8) 0.0290(8) Uani 1 1 d . A .
Li1 Li 0.6459(12) 0.1168(6) 0.24748(18) 0.0450(19) Uani 1 1 d . . .
C1 C 0.7541(8) 0.0642(4) 0.13635(12) 0.0500(13) Uani 1 1 d . A 1
H1A H 0.8200 0.0153 0.1468 0.075 Uiso 1 1 calc R A 2
H1B H 0.8303 0.1061 0.1242 0.075 Uiso 1 1 calc R A 2
H1C H 0.6733 0.0403 0.1188 0.075 Uiso 1 1 calc R A 2
N2 N 0.9623(5) 0.0544(2) 0.37714(8) 0.0315(8) Uani 1 1 d . A .
Al2 Al 0.85806(18) 0.15520(8) 0.35197(3) 0.0329(4) Uani 1 1 d . . .
Li2 Li 0.8297(12) 0.0980(6) 0.41956(19) 0.048(2) Uani 1 1 d . . .
C2 C 0.7972(7) 0.1925(3) 0.20768(13) 0.0469(12) Uani 1 1 d . A 1
H2A H 0.8611 0.1488 0.2219 0.070 Uiso 1 1 calc R A 2
H2B H 0.7376 0.2331 0.2240 0.070 Uiso 1 1 calc R A 2
H2C H 0.8750 0.2266 0.1924 0.070 Uiso 1 1 calc R A 2
Al3 Al 0.89438(18) -0.08202(8) 0.02292(3) 0.0299(3) Uani 1 1 d . . .
Li3 Li 0.8589(12) 0.0041(5) 0.08476(19) 0.046(2) Uani 1 1 d . . .
N3 N 1.0040(5) 0.0254(2) 0.04141(8) 0.0290(8) Uani 1 1 d . A .
C3 C 0.5063(8) 0.2228(4) 0.14890(15) 0.0609(16) Uani 1 1 d . A .
C4 C 0.3235(6) 0.0767(3) 0.21662(11) 0.0359(10) Uani 1 1 d . . .
C5 C 0.2121(7) 0.0611(4) 0.18289(13) 0.0517(13) Uani 1 1 d . A .
H5A H 0.2601 0.0932 0.1622 0.078 Uiso 1 1 calc R . .
H5B H 0.0974 0.0829 0.1876 0.078 Uiso 1 1 calc R . .
H5C H 0.2080 -0.0028 0.1774 0.078 Uiso 1 1 calc R . .
C6 C 0.3138(7) 0.1756(3) 0.22696(13) 0.0451(12) Uani 1 1 d . A .
C7 C 0.2452(8) 0.0257(3) 0.24859(13) 0.0506(14) Uani 1 1 d . A .
H7A H 0.1219 0.0368 0.2490 0.061 Uiso 1 1 calc R . .
H7B H 0.2932 0.0491 0.2714 0.061 Uiso 1 1 calc R . .
C8 C 0.2758(9) -0.0738(4) 0.24687(17) 0.0668(18) Uani 1 1 d . . .
H8A H 0.2284 -0.1032 0.2686 0.080 Uiso 1 1 calc R A .
H8B H 0.2206 -0.0993 0.2252 0.080 Uiso 1 1 calc R . .
C9 C 0.4623(9) -0.0882(4) 0.24511(15) 0.0618(18) Uani 1 1 d . A .
H9A H 0.4842 -0.1531 0.2441 0.074 Uiso 1 1 calc R . .
H9B H 0.5134 -0.0653 0.2677 0.074 Uiso 1 1 calc R . .
C10 C 0.5518(7) -0.0436(3) 0.21280(12) 0.0417(12) Uani 1 1 d . . .
C11 C 0.5064(8) -0.0968(3) 0.17837(14) 0.0520(14) Uani 1 1 d . A .
H11A H 0.3844 -0.0930 0.1741 0.078 Uiso 1 1 calc R . .
H11B H 0.5388 -0.1594 0.1816 0.078 Uiso 1 1 calc R . .
H11C H 0.5671 -0.0718 0.1576 0.078 Uiso 1 1 calc R . .
C12 C 0.7388(8) -0.0506(3) 0.21885(13) 0.0504(13) Uani 1 1 d . A .
H12A H 0.7987 -0.0227 0.1986 0.076 Uiso 1 1 calc R . .
H12B H 0.7710 -0.1136 0.2205 0.076 Uiso 1 1 calc R . .
H12C H 0.7688 -0.0202 0.2414 0.076 Uiso 1 1 calc R . .
C13 C 0.7327(7) 0.1290(4) 0.30594(12) 0.0489(13) Uani 1 1 d . A 1
H13A H 0.6555 0.0788 0.3099 0.073 Uiso 1 1 calc R A 2
H13B H 0.8136 0.1137 0.2869 0.073 Uiso 1 1 calc R A 2
H13C H 0.6678 0.1817 0.2987 0.073 Uiso 1 1 calc R A 2
C14 C 0.6923(7) 0.2023(3) 0.38866(12) 0.0456(12) Uani 1 1 d . A 1
H14A H 0.6208 0.1534 0.3973 0.068 Uiso 1 1 calc R A 2
H14B H 0.6214 0.2481 0.3774 0.068 Uiso 1 1 calc R A 2
H14C H 0.7541 0.2282 0.4091 0.068 Uiso 1 1 calc R A 2
C15 C 1.0001(9) 0.2573(4) 0.33542(16) 0.0660(17) Uani 1 1 d . A .
C16 C 1.1451(7) 0.0637(4) 0.38682(11) 0.0427(12) Uani 1 1 d . . .
C17 C 1.2603(7) 0.0675(5) 0.35339(13) 0.0555(14) Uani 1 1 d . A .
H17A H 1.2219 0.1152 0.3372 0.083 Uiso 1 1 calc R . .
H17B H 1.2556 0.0103 0.3406 0.083 Uiso 1 1 calc R . .
H17C H 1.3768 0.0794 0.3610 0.083 Uiso 1 1 calc R . .
C18 C 1.1656(7) 0.1509(4) 0.40843(13) 0.0521(13) Uani 1 1 d . A .
C19 C 1.2072(8) -0.0118(4) 0.41171(14) 0.0603(16) Uani 1 1 d . A .
H19A H 1.3317 -0.0081 0.4139 0.072 Uiso 1 1 calc R . .
H19B H 1.1585 -0.0032 0.4361 0.072 Uiso 1 1 calc R . .
C20 C 1.1598(10) -0.1034(4) 0.39814(16) 0.073(2) Uani 1 1 d . . .
H20A H 1.2145 -0.1147 0.3745 0.087 Uiso 1 1 calc R A .
H20B H 1.1990 -0.1493 0.4154 0.087 Uiso 1 1 calc R . .
C21 C 0.9715(9) -0.1081(4) 0.39423(15) 0.0616(17) Uani 1 1 d . A .
H21A H 0.9188 -0.0997 0.4183 0.074 Uiso 1 1 calc R . .
H21B H 0.9399 -0.1682 0.3854 0.074 Uiso 1 1 calc R . .
C22 C 0.9008(7) -0.0375(3) 0.36790(12) 0.0435(12) Uani 1 1 d . . .
C23 C 0.7093(7) -0.0389(4) 0.37217(15) 0.0536(14) Uani 1 1 d . A .
H23A H 0.6588 0.0054 0.3560 0.080 Uiso 1 1 calc R . .
H23B H 0.6797 -0.0247 0.3973 0.080 Uiso 1 1 calc R . .
H23C H 0.6664 -0.0983 0.3660 0.080 Uiso 1 1 calc R . .
C24 C 0.9451(8) -0.0666(4) 0.32885(13) 0.0542(14) Uani 1 1 d . A .
H24A H 1.0681 -0.0660 0.3257 0.081 Uiso 1 1 calc R . .
H24B H 0.8932 -0.0252 0.3116 0.081 Uiso 1 1 calc R . .
H24C H 0.9020 -0.1269 0.3245 0.081 Uiso 1 1 calc R . .
C25 C 0.7636(7) -0.0714(3) -0.02365(11) 0.0423(12) Uani 1 1 d . B 1
H25A H 0.6876 -0.0199 -0.0223 0.063 Uiso 1 1 calc R B 2
H25B H 0.6972 -0.1257 -0.0275 0.063 Uiso 1 1 calc R B 2
H25C H 0.8425 -0.0633 -0.0438 0.063 Uiso 1 1 calc R B 2
C26 C 0.7312(7) -0.1137(3) 0.06290(11) 0.0421(11) Uani 1 1 d . A 1
H26A H 0.6616 -0.0616 0.0687 0.063 Uiso 1 1 calc R B 2
H26B H 0.7946 -0.1321 0.0844 0.063 Uiso 1 1 calc R B 2
H26C H 0.6583 -0.1627 0.0549 0.063 Uiso 1 1 calc R B 2
C27 C 1.0319(8) -0.1893(3) 0.01170(14) 0.0565(15) Uani 1 1 d . B .
H27A H 1.1044 -0.2035 0.0324 0.085 Uiso 1 1 calc R . .
H27B H 1.1023 -0.1776 -0.0096 0.085 Uiso 1 1 calc R . .
H27C H 0.9568 -0.2398 0.0067 0.085 Uiso 1 1 calc R . .
C28 C 0.9576(6) 0.1135(3) 0.02429(11) 0.0349(11) Uani 1 1 d . . .
C29 C 0.7675(7) 0.1234(3) 0.02614(14) 0.0453(12) Uani 1 1 d . A .
H29A H 0.7140 0.0741 0.0130 0.068 Uiso 1 1 calc R . .
H29B H 0.7342 0.1802 0.0151 0.068 Uiso 1 1 calc R . .
H29C H 0.7312 0.1224 0.0515 0.068 Uiso 1 1 calc R . .
C30 C 1.0133(7) 0.1205(3) -0.01572(11) 0.0427(12) Uani 1 1 d . A .
H30A H 1.1363 0.1140 -0.0173 0.064 Uiso 1 1 calc R . .
H30B H 0.9800 0.1787 -0.0254 0.064 Uiso 1 1 calc R . .
H30C H 0.9589 0.0731 -0.0298 0.064 Uiso 1 1 calc R . .
C31 C 1.0348(8) 0.1925(3) 0.04519(13) 0.0478(14) Uani 1 1 d . A .
H31A H 1.0146 0.2479 0.0313 0.057 Uiso 1 1 calc R . .
H31B H 0.9755 0.1984 0.0686 0.057 Uiso 1 1 calc R . .
C32 C 1.2205(8) 0.1840(4) 0.05222(14) 0.0551(15) Uani 1 1 d . . .
H32A H 1.2611 0.2357 0.0664 0.066 Uiso 1 1 calc R A .
H32B H 1.2832 0.1824 0.0291 0.066 Uiso 1 1 calc R . .
C33 C 1.2497(8) 0.0986(4) 0.07309(13) 0.0520(14) Uani 1 1 d . A .
H33A H 1.1920 0.1029 0.0968 0.062 Uiso 1 1 calc R . .
H33B H 1.3722 0.0918 0.0777 0.062 Uiso 1 1 calc R . .
C34 C 1.1851(6) 0.0152(3) 0.05315(11) 0.0376(11) Uani 1 1 d . . .
C35 C 1.3067(7) -0.0073(4) 0.02223(14) 0.0519(13) Uani 1 1 d . A .
H35A H 1.2662 -0.0605 0.0095 0.078 Uiso 1 1 calc R . .
H35B H 1.4196 -0.0189 0.0321 0.078 Uiso 1 1 calc R . .
H35C H 1.3123 0.0429 0.0053 0.078 Uiso 1 1 calc R . .
C36 C 1.1894(7) -0.0606(4) 0.08117(12) 0.0503(13) Uani 1 1 d . A .
H36A H 1.1493 -0.1159 0.0699 0.076 Uiso 1 1 calc R . .
H36B H 1.1162 -0.0454 0.1016 0.076 Uiso 1 1 calc R . .
H36C H 1.3055 -0.0689 0.0898 0.076 Uiso 1 1 calc R . .
H3A H 0.5187 0.2127 0.1232 0.076 Uiso 1 1 d R . .
H3B H 0.3896 0.2223 0.1552 0.076 Uiso 1 1 d R . .
H3C H 0.5545 0.2802 0.1547 0.076 Uiso 1 1 d R . .
H6A H 0.3834 0.1864 0.2478 0.076 Uiso 1 1 d R . .
H6B H 0.3556 0.2115 0.2071 0.076 Uiso 1 1 d R . .
H6C H 0.1998 0.1916 0.2320 0.076 Uiso 1 1 d R . .
H15A H 0.9903 0.2652 0.3097 0.076 Uiso 1 1 d R . .
H15B H 0.9652 0.3114 0.3474 0.076 Uiso 1 1 d R . .
H15C H 1.1179 0.2465 0.3413 0.076 Uiso 1 1 d R . .
H18A H 1.1287 0.2004 0.3937 0.076 Uiso 1 1 d R . .
H18B H 1.1002 0.1479 0.4299 0.076 Uiso 1 1 d R . .
H18C H 1.2833 0.1592 0.4143 0.076 Uiso 1 1 d R . .

loop_
_atom_site_aniso_label
_atom_site_aniso_U_11
_atom_site_aniso_U_22
_atom_site_aniso_U_33
_atom_site_aniso_U_23
_atom_site_aniso_U_13
_atom_site_aniso_U_12
Al1 0.0409(9) 0.0346(6) 0.0218(6) -0.0006(5) 0.0036(5) -0.0013(6)
N1 0.037(2) 0.0273(18) 0.0222(15) -0.0019(13) 0.0008(15) -0.0006(16)
Li1 0.051(5) 0.059(5) 0.025(3) -0.010(3) -0.002(3) 0.003(4)
C1 0.055(3) 0.067(3) 0.028(2) -0.007(2) 0.012(2) -0.010(3)
N2 0.035(2) 0.038(2) 0.0211(15) 0.0009(14) 0.0019(14) 0.0008(17)
Al2 0.0409(9) 0.0370(7) 0.0208(6) 0.0023(5) -0.0053(5) -0.0024(6)
Li2 0.060(6) 0.053(4) 0.030(4) 0.001(3) 0.017(4) 0.005(4)
C2 0.049(3) 0.044(3) 0.048(3) -0.008(2) 0.010(2) -0.002(2)
Al3 0.0391(8) 0.0301(6) 0.0207(6) -0.0013(5) -0.0036(5) 0.0034(6)
Li3 0.056(6) 0.052(4) 0.030(3) 0.000(3) 0.011(4) -0.011(4)
N3 0.034(2) 0.0322(18) 0.0208(15) -0.0001(13) 0.0025(14) -0.0018(16)
C3 0.074(4) 0.057(3) 0.051(3) 0.023(3) -0.003(3) -0.004(3)
C4 0.033(3) 0.043(2) 0.032(2) -0.0018(18) 0.0049(19) -0.012(2)
C5 0.041(3) 0.071(3) 0.044(3) -0.011(2) -0.004(2) -0.002(3)
C6 0.043(3) 0.044(3) 0.048(3) -0.010(2) 0.003(2) 0.006(2)
C7 0.062(4) 0.050(3) 0.039(2) -0.008(2) 0.014(2) -0.003(3)
C8 0.086(5) 0.052(3) 0.063(3) 0.005(3) 0.036(3) -0.019(3)
C9 0.104(6) 0.031(2) 0.051(3) 0.015(2) 0.018(3) 0.000(3)
C10 0.063(4) 0.026(2) 0.036(2) -0.0028(18) 0.009(2) 0.002(2)
C11 0.063(4) 0.038(3) 0.055(3) -0.015(2) 0.007(3) -0.003(2)
C12 0.063(4) 0.040(3) 0.048(3) -0.002(2) 0.001(3) 0.014(3)
C13 0.054(3) 0.063(3) 0.030(2) -0.001(2) -0.008(2) 0.010(3)
C14 0.052(3) 0.047(3) 0.038(2) -0.003(2) -0.006(2) 0.003(2)
C15 0.078(5) 0.057(3) 0.063(3) 0.026(3) -0.006(3) -0.015(3)
C16 0.040(3) 0.061(3) 0.027(2) 0.003(2) 0.001(2) 0.009(3)
C17 0.039(3) 0.087(4) 0.040(3) 0.000(3) 0.005(2) -0.005(3)
C18 0.043(3) 0.071(3) 0.041(3) -0.009(2) -0.012(2) -0.006(3)
C19 0.061(4) 0.079(4) 0.041(3) 0.007(3) -0.009(3) 0.022(3)
C20 0.089(5) 0.072(4) 0.057(3) 0.015(3) 0.003(3) 0.043(4)
C21 0.091(5) 0.041(3) 0.053(3) 0.010(2) 0.008(3) 0.019(3)
C22 0.057(4) 0.036(2) 0.038(2) -0.0023(19) 0.000(2) 0.001(2)
C23 0.057(4) 0.049(3) 0.055(3) -0.003(2) -0.002(3) -0.014(3)
C24 0.074(4) 0.046(3) 0.042(3) -0.012(2) 0.001(3) 0.008(3)
C25 0.059(3) 0.040(2) 0.028(2) -0.0030(19) -0.009(2) -0.006(2)
C26 0.050(3) 0.043(3) 0.033(2) -0.0023(19) -0.003(2) -0.004(2)
C27 0.072(4) 0.043(3) 0.054(3) -0.009(2) -0.008(3) 0.008(3)
C28 0.044(3) 0.033(2) 0.027(2) 0.0013(17) 0.003(2) 0.005(2)
C29 0.048(3) 0.040(2) 0.048(3) 0.006(2) -0.001(2) 0.013(2)
C30 0.061(3) 0.040(2) 0.027(2) 0.0102(19) 0.004(2) 0.005(2)
C31 0.074(4) 0.032(2) 0.037(2) -0.0030(19) 0.006(2) -0.011(2)
C32 0.071(4) 0.048(3) 0.046(3) -0.005(2) 0.005(3) -0.028(3)
C33 0.052(3) 0.065(3) 0.039(2) -0.001(2) -0.009(2) -0.020(3)
C34 0.037(3) 0.047(3) 0.029(2) -0.0012(19) -0.002(2) 0.000(2)
C35 0.035(3) 0.072(3) 0.049(3) 0.004(3) 0.001(2) 0.006(3)
C36 0.048(3) 0.061(3) 0.042(3) 0.016(2) -0.015(2) -0.002(3)

loop_
_atom_type_symbol
_atom_type_description
_atom_type_scat_dispersion_real
_atom_type_scat_dispersion_imag
_atom_type_scat_source
C C 0.0033 0.0016 'International Tables Vol C Tables 4.2.6.8 and 6.1.1.4'
H H 0.0000 0.0000 'International Tables Vol C Tables 4.2.6.8 and 6.1.1.4'
Li Li -0.0003 0.0001 'International Tables Vol C Tables 4.2.6.8 and 6.1.1.4'
N N 0.0061 0.0033 'International Tables Vol C Tables 4.2.6.8 and 6.1.1.4'
Al Al 0.0645 0.0514 'International Tables Vol C Tables 4.2.6.8 and 6.1.1.4'

loop_
_geom_angle_atom_site_label_1
_geom_angle_atom_site_label_2
_geom_angle_atom_site_label_3
_geom_angle
_geom_angle_site_symmetry_1
_geom_angle_site_symmetry_3
N1 Al1 C3 119.7(2) . .
N1 Al1 C1 117.1(2) . .
C3 Al1 C1 102.2(2) . .
N1 Al1 C2 102.84(19) . .
C3 Al1 C2 105.8(2) . .
C1 Al1 C2 108.5(2) . .
C4 N1 C10 116.2(4) . .
C4 N1 Al1 117.0(3) . .
C10 N1 Al1 117.4(3) . .
C4 N1 Li1 109.6(3) . .
C10 N1 Li1 106.2(4) . .
Al1 N1 Li1 84.5(3) . .
N1 Li1 C2 95.0(3) . .
N1 Li1 C13 148.9(5) . .
C2 Li1 C13 115.3(4) . .
N1 Li1 C1 50.8(2) . .
C2 Li1 C1 49.1(2) . .
C13 Li1 C1 150.3(4) . .
Al1 C1 Li3 169.2(4) . .
Li3 C1 Li1 163.0(3) . .
C16 N2 C22 117.0(4) . .
C16 N2 Al2 116.7(3) . .
C22 N2 Al2 117.7(3) . .
C16 N2 Li2 106.8(4) . .
C22 N2 Li2 108.0(4) . .
Al2 N2 Li2 84.2(3) . .
N2 Al2 C15 120.1(2) . .
N2 Al2 C13 117.4(2) . .
C15 Al2 C13 99.7(2) . .
N2 Al2 C14 103.01(18) . .
C15 Al2 C14 107.7(3) . .
C13 Al2 C14 108.5(2) . .
N2 Li2 C14 94.8(3) . .
N2 Li2 C25 147.4(5) . 2_655
C14 Li2 C25 116.2(4) . 2_655
N2 Li2 C2 45.8(2) . .
C14 Li2 C2 49.7(2) . .
C25 Li2 C2 159.1(4) 2_655 .
Al1 C2 Li1 77.3(3) . .
Al1 C2 Li2 120.28(18) . .
N3 Al3 C27 119.9(2) . .
N3 Al3 C25 117.48(17) . .
C27 Al3 C25 99.6(2) . .
N3 Al3 C26 102.83(17) . .
C27 Al3 C26 108.2(2) . .
C25 Al3 C26 108.4(2) . .
N3 Li3 C26 95.6(3) . .
N3 Li3 C1 145.2(5) . .
C26 Li3 C1 117.6(4) . .
C34 N3 C28 116.2(3) . .
C34 N3 Al3 116.1(3) . .
C28 N3 Al3 117.9(3) . .
C34 N3 Li3 107.4(4) . .
C28 N3 Li3 109.7(4) . .
Al3 N3 Li3 83.9(3) . .
N1 C4 C7 113.1(4) . .
N1 C4 C5 113.3(4) . .
C7 C4 C5 108.4(4) . .
N1 C4 C6 107.4(4) . .
C7 C4 C6 105.6(4) . .
C5 C4 C6 108.6(4) . .
C4 C7 C8 113.2(4) . .
C9 C8 C7 107.6(5) . .
C8 C9 C10 115.2(5) . .
C12 C10 N1 108.4(4) . .
C12 C10 C9 107.9(5) . .
N1 C10 C9 110.4(4) . .
C12 C10 C11 108.4(4) . .
N1 C10 C11 113.6(4) . .
C9 C10 C11 107.9(4) . .
Al2 C13 Li1 165.8(4) . .
Al2 C14 Li2 77.3(3) . .
N2 C16 C17 112.6(4) . .
N2 C16 C19 112.5(4) . .
C17 C16 C19 108.6(5) . .
N2 C16 C18 107.7(4) . .
C17 C16 C18 108.9(5) . .
C19 C16 C18 106.3(4) . .
C20 C19 C16 113.1(4) . .
C21 C20 C19 108.8(5) . .
C20 C21 C22 112.9(5) . .
N2 C22 C23 108.1(4) . .
N2 C22 C21 111.7(4) . .
C23 C22 C21 106.6(5) . .
N2 C22 C24 113.4(4) . .
C23 C22 C24 108.5(4) . .
C21 C22 C24 108.2(4) . .
Al3 C26 Li3 77.6(3) . .
N3 C28 C29 108.0(4) . .
N3 C28 C31 111.5(4) . .
C29 C28 C31 107.2(4) . .
N3 C28 C30 113.0(4) . .
C29 C28 C30 108.7(4) . .
C31 C28 C30 108.4(4) . .
C32 C31 C28 114.3(4) . .
C31 C32 C33 108.1(4) . .
C32 C33 C34 113.1(4) . .
N3 C34 C35 113.9(3) . .
N3 C34 C33 111.9(4) . .
C35 C34 C33 109.2(4) . .
N3 C34 C36 106.9(4) . .
C35 C34 C36 108.9(4) . .
C33 C34 C36 105.7(4) . .

loop_
_geom_bond_atom_site_label_1
_geom_bond_atom_site_label_2
_geom_bond_distance
_geom_bond_site_symmetry_2
Al1 N1 1.945(4) .
Al1 C3 1.986(6) .
Al1 C1 2.021(5) .
Al1 C2 2.023(6) .
N1 C4 1.487(6) .
N1 C10 1.526(6) .
N1 Li1 1.992(8) .
Li1 C2 2.210(10) .
Li1 C13 2.275(9) .
C1 Li3 2.267(9) .
N2 C16 1.497(6) .
N2 C22 1.501(6) .
N2 Al2 1.958(4) .
N2 Li2 1.997(8) .
Al2 C15 1.996(6) .
Al2 C13 2.008(5) .
Al2 C14 2.015(5) .
Li2 C14 2.221(10) .
Li2 C25 2.261(8) 2_655
Al3 N3 1.954(4) .
Al3 C27 1.986(5) .
Al3 C25 2.015(5) .
Al3 C26 2.019(5) .
Li3 N3 1.997(8) .
Li3 C26 2.190(10) .
N3 C34 1.504(6) .
N3 C28 1.511(6) .
C4 C7 1.538(7) .
C4 C5 1.545(6) .
C4 C6 1.533(7) .
C7 C8 1.513(8) .
C8 C9 1.493(10) .
C9 C10 1.541(7) .
C10 C12 1.500(8) .
C10 C11 1.544(7) .
C16 C17 1.536(7) .
C16 C19 1.539(7) .
C16 C18 1.541(7) .
C19 C20 1.510(10) .
C20 C21 1.499(10) .
C21 C22 1.543(7) .
C22 C23 1.523(8) .
C22 C24 1.548(6) .
C28 C29 1.513(7) .
C28 C31 1.541(7) .
C28 C30 1.547(6) .
C31 C32 1.497(8) .
C32 C33 1.514(8) .
C33 C34 1.539(7) .
C34 C35 1.533(7) .
C34 C36 1.539(6) .
